data_8000406
loop_
_publ_author_name
'Takahashi, Yukihiro'
'Takehisa, Mika'
'Tanaka, Eri'
'Harada, Jun'
'Kumai, Reiji'
'Inabe, Tamotsu'

_publ_section_title
;
 Incorporating Spacer Molecules into the Tetrathiafulvalene-p-Chloranil
 Charge-Transfer Framework: Modulating the Neutral-Ionic Phase Transition.
;
_journal_name_full 'The journal of physical chemistry letters'
_journal_page_first 1336
_journal_paper_doi 10.1021/acs.jpclett.9b03847
_journal_year 2020
_chemical_formula_moiety '2(C3 H2 S2), 2(C3 Cl2 O), 2(C14 H8 N2)'
_chemical_formula_sum 'C40 H20 Cl4 N4 O2 S4'
_chemical_formula_weight 858.64
_space_group_crystal_system triclinic
_space_group_IT_number 2
_space_group_name_Hall '-P 1'
_space_group_name_H-M_alt 'P -1'
_atom_sites_solution_hydrogens geom
_atom_sites_solution_primary dual
_audit_creation_date 2017-03-02
_audit_creation_method
;
Olex2 1.2
(compiled 2017.02.23 svn.r3390 for OlexSys, GUI svn.r5320)
;
_cell_angle_alpha 85.5563(9)
_cell_angle_beta 89.7552(10)
_cell_angle_gamma 88.3859(9)
_cell_formula_units_Z 2
_cell_length_a 7.5852(5)
_cell_length_b 7.6749(5)
_cell_length_c 30.6240(18)
_cell_measurement_reflns_used 9937
_cell_measurement_temperature 230
_cell_measurement_theta_max 29.949
_cell_measurement_theta_min 2.668
_cell_volume 1776.7(2)
_computing_cell_refinement 'SAINT v8.34A (Bruker, 2013)'
_computing_data_collection 'Bruker APEX2 2014.1-1 (Bruker, 2014)'
_computing_data_reduction 'SAINT v8.34A (Bruker, 2013)'
_computing_molecular_graphics 'Olex2 (Dolomanov et al., 2009)'
_computing_publication_material 'Olex2 (Dolomanov et al., 2009)'
_computing_structure_refinement 'ShelXL (Sheldrick, 2015)'
_computing_structure_solution 'ShelXT (Sheldrick, 2015)'
_diffrn_ambient_temperature 230
_diffrn_detector_area_resol_mean 8.3333
_diffrn_measured_fraction_theta_full 0.999
_diffrn_measured_fraction_theta_max 0.994
_diffrn_measurement_device_type 'Bruker APEX-II CCD'
_diffrn_measurement_method '\f and \w scans'
_diffrn_radiation_type MoK\a
_diffrn_radiation_wavelength 0.71073
_diffrn_reflns_av_R_equivalents 0.0188
_diffrn_reflns_av_unetI/netI 0.0162
_diffrn_reflns_Laue_measured_fraction_full 0.999
_diffrn_reflns_Laue_measured_fraction_max 0.994
_diffrn_reflns_limit_h_max 10
_diffrn_reflns_limit_h_min -10
_diffrn_reflns_limit_k_max 10
_diffrn_reflns_limit_k_min -10
_diffrn_reflns_limit_l_max 43
_diffrn_reflns_limit_l_min -42
_diffrn_reflns_number 40114
_diffrn_reflns_point_group_measured_fraction_full 0.999
_diffrn_reflns_point_group_measured_fraction_max 0.994
_diffrn_reflns_theta_full 25.242
_diffrn_reflns_theta_max 30.050
_diffrn_reflns_theta_min 2.001
_diffrn_source 'rotating-anode X-ray tube'
_diffrn_standards_number 0
_exptl_absorpt_coefficient_mu 0.614
_exptl_absorpt_correction_T_max 0.9281
_exptl_absorpt_correction_T_min 0.8694
_exptl_absorpt_correction_type multi-scan
_exptl_absorpt_process_details
'SADABS-2014/4 (Bruker,2014/4) was used for absorption correction. wR2(int) was 0.0835 before and 0.0333 after correction. The Ratio of minimum to maximum transmission is 0.9368. The \l/2 correction factor is Not present.'
_exptl_crystal_colour red
_exptl_crystal_colour_primary red
_exptl_crystal_density_diffrn 1.605
_exptl_crystal_description plate
_exptl_crystal_F_000 872
_exptl_crystal_size_max 0.21
_exptl_crystal_size_mid 0.14
_exptl_crystal_size_min 0.08
_refine_diff_density_max 0.397
_refine_diff_density_min -0.278
_refine_diff_density_rms 0.049
_refine_ls_extinction_method none
_refine_ls_goodness_of_fit_ref 1.086
_refine_ls_hydrogen_treatment constr
_refine_ls_matrix_type full
_refine_ls_number_parameters 487
_refine_ls_number_reflns 10352
_refine_ls_number_restraints 0
_refine_ls_restrained_S_all 1.086
_refine_ls_R_factor_all 0.0415
_refine_ls_R_factor_gt 0.0360
_refine_ls_shift/su_max 0.002
_refine_ls_shift/su_mean 0.000
_refine_ls_structure_factor_coef Fsqd
_refine_ls_weighting_details 'w=1/[\s^2^(Fo^2^)+(0.0349P)^2^+0.7970P] where P=(Fo^2^+2Fc^2^)/3'
_refine_ls_weighting_scheme calc
_refine_ls_wR_factor_gt 0.0863
_refine_ls_wR_factor_ref 0.0892
_reflns_Friedel_coverage 0.000
_reflns_number_gt 9156
_reflns_number_total 10352
_reflns_threshold_expression 'I > 2\s(I)'
_cod_data_source_file jz9b03847_si_003.cif
_cod_data_source_block (TTF)(DAzP)2(CA)_230K
_cod_database_code 8000406
_shelxl_version_number 2014/6
_shelx_space_group_comment
;
The symmetry employed for this shelxl refinement is uniquely defined
by the following loop, which should always be used as a source of
symmetry information in preference to the above space-group names.
They are only intended as comments.
;
_shelx_estimated_absorpt_t_max 0.953
_shelx_estimated_absorpt_t_min 0.882
_olex2_refinement_description
;
1. Fixed Uiso
 At 1.2 times of:
  All C(H) groups
2.a Aromatic/amide H refined with riding coordinates:
 C2(H2), C3(H3), C8(H8), C9(H9), C13(H13), C14(H14), C15(H15), C16(H16),
 C17(H17), C18(H18), C19(H19), C20(H20), C27(H27), C28(H28), C29(H29), C30(H30),
  C31(H31), C32(H32), C33(H33), C34(H34)
;
_olex2_submission_special_instructions 'No special instructions were received'

loop_
_space_group_symop_operation_xyz
'x, y, z'
'-x, -y, -z'

loop_
_atom_site_label
_atom_site_type_symbol
_atom_site_fract_x
_atom_site_fract_y
_atom_site_fract_z
_atom_site_U_iso_or_equiv
_atom_site_adp_type
_atom_site_occupancy
_atom_site_site_symmetry_order
_atom_site_calc_flag
_atom_site_refinement_flags_posn
S1 S 0.53196(5) 0.54605(5) 0.06925(2) 0.03535(9) Uani 1 1 d .
S2 S 0.61613(5) 0.75740(5) -0.01209(2) 0.03464(9) Uani 1 1 d .
C1 C 0.5311(2) 0.56301(18) 0.01201(5) 0.0303(3) Uani 1 1 d .
C2 C 0.6586(2) 0.8456(2) 0.03730(5) 0.0362(3) Uani 1 1 d .
H2 H 0.7066 0.9569 0.0381 0.043 Uiso 1 1 calc R
C3 C 0.6207(2) 0.7500(2) 0.07373(5) 0.0371(3) Uani 1 1 d .
H3 H 0.6412 0.7913 0.1013 0.045 Uiso 1 1 calc R
Cl1 Cl 0.13963(6) 0.83008(5) 0.04078(2) 0.04418(10) Uani 1 1 d .
Cl2 Cl 0.02765(6) 0.49921(6) 0.10186(2) 0.04640(10) Uani 1 1 d .
O1 O 0.10885(17) 0.77294(15) -0.05143(4) 0.0443(3) Uani 1 1 d .
C4 C 0.05633(19) 0.65030(18) -0.02805(5) 0.0315(3) Uani 1 1 d .
C5 C 0.06500(19) 0.64608(18) 0.02030(5) 0.0308(3) Uani 1 1 d .
C6 C 0.01660(19) 0.50638(19) 0.04629(5) 0.0310(3) Uani 1 1 d .
S3 S 0.37687(6) 0.25415(5) 0.51006(2) 0.04065(10) Uani 1 1 d .
S4 S 0.48128(5) 0.08681(5) 0.43046(2) 0.03440(8) Uani 1 1 d .
C7 C 0.4700(2) 0.07120(18) 0.48748(5) 0.0355(3) Uani 1 1 d .
C8 C 0.3372(2) 0.37029(19) 0.46017(6) 0.0375(3) Uani 1 1 d .
H8 H 0.2846 0.4829 0.4585 0.045 Uiso 1 1 calc R
C9 C 0.3841(2) 0.2939(2) 0.42435(5) 0.0372(3) Uani 1 1 d .
H9 H 0.3651 0.3508 0.3964 0.045 Uiso 1 1 calc R
Cl3 Cl 0.85938(6) 0.35384(5) 0.45367(2) 0.04150(9) Uani 1 1 d .
Cl4 Cl 0.99257(6) 0.04324(6) 0.39777(2) 0.04235(10) Uani 1 1 d .
O2 O 0.87684(17) 0.25534(15) 0.54709(4) 0.0438(3) Uani 1 1 d .
C10 C 0.93549(19) 0.14035(18) 0.52549(5) 0.0303(3) Uani 1 1 d .
C11 C 0.93585(19) 0.15772(17) 0.47723(5) 0.0290(3) Uani 1 1 d .
C12 C 0.99256(19) 0.02651(19) 0.45355(5) 0.0295(3) Uani 1 1 d .
N1 N 0.6507(2) 0.69644(19) 0.17803(5) 0.0415(3) Uani 1 1 d .
N2 N 0.84715(18) 0.80449(19) 0.23015(5) 0.0411(3) Uani 1 1 d .
C13 C 0.8003(2) 0.7619(2) 0.19061(6) 0.0453(4) Uani 1 1 d .
H13 H 0.8854 0.7810 0.1685 0.054 Uiso 1 1 calc R
C14 C 0.7620(2) 0.8182(2) 0.30571(5) 0.0360(3) Uani 1 1 d .
H14 H 0.8710 0.8650 0.3123 0.043 Uiso 1 1 calc R
C15 C 0.6405(2) 0.7910(2) 0.33761(5) 0.0357(3) Uani 1 1 d .
H15 H 0.6669 0.8195 0.3661 0.043 Uiso 1 1 calc R
C16 C 0.3428(2) 0.6947(2) 0.36131(6) 0.0394(3) Uani 1 1 d .
H16 H 0.3638 0.7260 0.3899 0.047 Uiso 1 1 calc R
C17 C 0.1832(2) 0.6239(2) 0.35127(6) 0.0444(4) Uani 1 1 d .
H17 H 0.0972 0.6066 0.3733 0.053 Uiso 1 1 calc R
C18 C 0.1484(2) 0.5782(2) 0.30940(6) 0.0421(4) Uani 1 1 d .
H18 H 0.0402 0.5282 0.3034 0.051 Uiso 1 1 calc R
C19 C 0.2418(2) 0.5670(2) 0.23175(6) 0.0391(3) Uani 1 1 d .
H19 H 0.1336 0.5197 0.2247 0.047 Uiso 1 1 calc R
C20 C 0.3626(2) 0.5958(2) 0.19976(6) 0.0398(4) Uani 1 1 d .
H20 H 0.3376 0.5692 0.1710 0.048 Uiso 1 1 calc R
C21 C 0.72665(19) 0.77649(18) 0.26189(5) 0.0311(3) Uani 1 1 d .
C22 C 0.4718(2) 0.71968(18) 0.32923(5) 0.0312(3) Uani 1 1 d .
C23 C 0.2720(2) 0.60550(19) 0.27605(5) 0.0335(3) Uani 1 1 d .
C24 C 0.5290(2) 0.66710(18) 0.20960(5) 0.0317(3) Uani 1 1 d .
C25 C 0.56224(18) 0.70584(17) 0.25289(5) 0.0275(3) Uani 1 1 d .
C26 C 0.43553(18) 0.67621(17) 0.28624(5) 0.0282(3) Uani 1 1 d .
N3 N 0.5308(2) 0.2348(2) 0.32787(5) 0.0502(4) Uani 1 1 d .
N4 N 0.7919(2) 0.3110(2) 0.28695(6) 0.0537(4) Uani 1 1 d .
C27 C 0.6932(3) 0.2946(3) 0.32281(7) 0.0589(6) Uani 1 1 d .
H27 H 0.7455 0.3303 0.3483 0.071 Uiso 1 1 calc R
C28 C 0.8084(2) 0.2760(2) 0.20940(7) 0.0493(5) Uani 1 1 d .
H28 H 0.9242 0.3167 0.2083 0.059 Uiso 1 1 calc R
C29 C 0.7324(2) 0.2311(2) 0.17270(7) 0.0476(4) Uani 1 1 d .
H29 H 0.7961 0.2418 0.1463 0.057 Uiso 1 1 calc R
C30 C 0.4728(3) 0.1225(2) 0.13474(6) 0.0515(5) Uani 1 1 d .
H30 H 0.5322 0.1331 0.1077 0.062 Uiso 1 1 calc R
C31 C 0.3043(3) 0.0633(3) 0.13661(7) 0.0608(6) Uani 1 1 d .
H31 H 0.2493 0.0348 0.1108 0.073 Uiso 1 1 calc R
C32 C 0.2144(3) 0.0450(2) 0.17557(7) 0.0523(5) Uani 1 1 d .
H32 H 0.0990 0.0032 0.1761 0.063 Uiso 1 1 calc R
C33 C 0.2033(2) 0.0730(2) 0.25593(6) 0.0430(4) Uani 1 1 d .
H33 H 0.0889 0.0288 0.2576 0.052 Uiso 1 1 calc R
C34 C 0.2795(2) 0.1208(2) 0.29249(6) 0.0446(4) Uani 1 1 d .
H34 H 0.2172 0.1113 0.3191 0.053 Uiso 1 1 calc R
C35 C 0.7162(2) 0.26293(19) 0.25031(6) 0.0382(3) Uani 1 1 d .
C36 C 0.5576(2) 0.16738(19) 0.17249(5) 0.0360(3) Uani 1 1 d .
C37 C 0.2918(2) 0.08743(19) 0.21452(6) 0.0345(3) Uani 1 1 d .
C38 C 0.4539(2) 0.18596(19) 0.29137(5) 0.0351(3) Uani 1 1 d .
C39 C 0.54441(18) 0.19852(17) 0.25117(5) 0.0280(3) Uani 1 1 d .
C40 C 0.46493(18) 0.15004(17) 0.21261(5) 0.0273(3) Uani 1 1 d .

loop_
_atom_site_aniso_label
_atom_site_aniso_U_11
_atom_site_aniso_U_22
_atom_site_aniso_U_33
_atom_site_aniso_U_23
_atom_site_aniso_U_13
_atom_site_aniso_U_12
S1 0.0436(2) 0.03688(19) 0.02476(17) 0.00273(13) 0.00451(14) -0.00194(15)
S2 0.0465(2) 0.02843(17) 0.02841(17) 0.00270(13) 0.00397(15) -0.00448(14)
C1 0.0372(7) 0.0279(6) 0.0251(6) 0.0024(5) 0.0050(5) -0.0005(5)
C2 0.0388(8) 0.0321(7) 0.0383(8) -0.0065(6) 0.0003(6) -0.0021(6)
C3 0.0411(8) 0.0395(8) 0.0316(7) -0.0089(6) -0.0010(6) 0.0015(6)
Cl1 0.0519(2) 0.03305(18) 0.0495(2) -0.01140(16) 0.00204(18) -0.01241(16)
Cl2 0.0538(2) 0.0552(2) 0.03060(19) -0.00226(16) 0.00345(17) -0.01227(19)
O1 0.0559(7) 0.0342(6) 0.0423(6) 0.0041(5) 0.0099(5) -0.0127(5)
C4 0.0322(7) 0.0266(6) 0.0355(7) -0.0013(5) 0.0077(6) -0.0023(5)
C5 0.0302(7) 0.0253(6) 0.0377(8) -0.0064(5) 0.0059(6) -0.0027(5)
C6 0.0307(7) 0.0323(7) 0.0302(7) -0.0039(5) 0.0065(5) -0.0026(5)
S3 0.0620(3) 0.02633(17) 0.0338(2) -0.00815(14) 0.00496(18) 0.01065(16)
S4 0.0433(2) 0.03090(17) 0.02928(18) -0.00707(13) 0.00118(15) 0.00617(14)
C7 0.0521(9) 0.0246(6) 0.0300(7) -0.0069(5) 0.0041(6) 0.0067(6)
C8 0.0423(8) 0.0261(7) 0.0435(9) -0.0018(6) -0.0007(7) 0.0080(6)
C9 0.0427(8) 0.0321(7) 0.0358(8) 0.0010(6) -0.0020(6) 0.0065(6)
Cl3 0.0500(2) 0.03017(17) 0.0431(2) 0.00122(14) -0.00033(17) 0.00918(15)
Cl4 0.0503(2) 0.0518(2) 0.02507(17) -0.00612(15) 0.00194(15) 0.00496(17)
O2 0.0584(7) 0.0353(6) 0.0385(6) -0.0133(5) 0.0091(5) 0.0106(5)
C10 0.0336(7) 0.0277(6) 0.0302(7) -0.0068(5) 0.0051(5) 0.0023(5)
C11 0.0311(7) 0.0252(6) 0.0306(7) -0.0024(5) 0.0018(5) 0.0022(5)
C12 0.0327(7) 0.0315(7) 0.0246(6) -0.0053(5) 0.0034(5) 0.0004(5)
N1 0.0514(8) 0.0410(7) 0.0319(7) -0.0023(5) 0.0006(6) 0.0003(6)
N2 0.0361(7) 0.0433(7) 0.0439(8) -0.0027(6) 0.0030(6) -0.0036(6)
C13 0.0484(10) 0.0480(10) 0.0391(9) -0.0015(7) 0.0085(7) -0.0028(8)
C14 0.0310(7) 0.0353(7) 0.0424(8) -0.0071(6) -0.0093(6) -0.0011(6)
C15 0.0390(8) 0.0352(7) 0.0338(8) -0.0082(6) -0.0087(6) 0.0017(6)
C16 0.0437(9) 0.0390(8) 0.0354(8) -0.0039(6) 0.0030(7) 0.0046(7)
C17 0.0392(9) 0.0439(9) 0.0490(10) 0.0011(7) 0.0106(7) 0.0023(7)
C18 0.0297(7) 0.0369(8) 0.0596(11) -0.0014(7) 0.0001(7) -0.0020(6)
C19 0.0337(8) 0.0333(7) 0.0511(10) -0.0072(7) -0.0121(7) -0.0019(6)
C20 0.0461(9) 0.0362(8) 0.0381(8) -0.0093(6) -0.0154(7) 0.0006(6)
C21 0.0296(7) 0.0271(6) 0.0364(7) -0.0021(5) -0.0055(6) 0.0010(5)
C22 0.0346(7) 0.0275(6) 0.0314(7) -0.0033(5) -0.0027(6) 0.0047(5)
C23 0.0305(7) 0.0268(6) 0.0433(8) -0.0034(6) -0.0059(6) 0.0019(5)
C24 0.0379(8) 0.0264(6) 0.0308(7) -0.0026(5) -0.0058(6) 0.0038(5)
C25 0.0297(6) 0.0231(6) 0.0298(7) -0.0025(5) -0.0046(5) 0.0027(5)
C26 0.0295(7) 0.0227(6) 0.0323(7) -0.0029(5) -0.0042(5) 0.0036(5)
N3 0.0724(11) 0.0452(8) 0.0330(7) -0.0079(6) -0.0133(7) 0.0168(8)
N4 0.0465(9) 0.0421(8) 0.0742(12) -0.0138(8) -0.0269(8) 0.0014(6)
C27 0.0749(14) 0.0437(10) 0.0596(13) -0.0170(9) -0.0398(11) 0.0158(9)
C28 0.0315(8) 0.0364(8) 0.0792(14) 0.0027(8) 0.0108(8) -0.0075(6)
C29 0.0487(10) 0.0363(8) 0.0563(11) 0.0056(7) 0.0228(8) -0.0024(7)
C30 0.0844(15) 0.0403(9) 0.0296(8) -0.0040(7) 0.0009(8) 0.0079(9)
C31 0.0865(16) 0.0529(11) 0.0450(11) -0.0163(9) -0.0248(11) 0.0025(11)
C32 0.0494(10) 0.0428(9) 0.0662(13) -0.0109(8) -0.0242(9) -0.0053(8)
C33 0.0298(8) 0.0397(8) 0.0583(11) 0.0036(7) 0.0067(7) -0.0034(6)
C34 0.0439(9) 0.0449(9) 0.0430(9) 0.0058(7) 0.0156(7) 0.0052(7)
C35 0.0318(7) 0.0265(7) 0.0565(10) -0.0035(6) -0.0090(7) 0.0001(5)
C36 0.0479(9) 0.0258(6) 0.0335(8) 0.0012(5) 0.0053(6) 0.0039(6)
C37 0.0314(7) 0.0271(7) 0.0451(9) -0.0025(6) -0.0059(6) -0.0010(5)
C38 0.0441(8) 0.0300(7) 0.0303(7) -0.0006(5) -0.0016(6) 0.0089(6)
C39 0.0286(6) 0.0224(6) 0.0325(7) -0.0005(5) -0.0025(5) 0.0023(5)
C40 0.0293(6) 0.0211(6) 0.0311(7) -0.0002(5) -0.0014(5) 0.0012(5)

loop_
_atom_type_symbol
_atom_type_description
_atom_type_scat_dispersion_real
_atom_type_scat_dispersion_imag
_atom_type_scat_source
C C 0.0033 0.0016 'International Tables Vol C Tables 4.2.6.8 and 6.1.1.4'
H H 0.0000 0.0000 'International Tables Vol C Tables 4.2.6.8 and 6.1.1.4'
N N 0.0061 0.0033 'International Tables Vol C Tables 4.2.6.8 and 6.1.1.4'
O O 0.0106 0.0060 'International Tables Vol C Tables 4.2.6.8 and 6.1.1.4'
S S 0.1246 0.1234 'International Tables Vol C Tables 4.2.6.8 and 6.1.1.4'
Cl Cl 0.1484 0.1585 'International Tables Vol C Tables 4.2.6.8 and 6.1.1.4'

loop_
_geom_angle_atom_site_label_1
_geom_angle_atom_site_label_2
_geom_angle_atom_site_label_3
_geom_angle
_geom_angle_site_symmetry_1
_geom_angle_site_symmetry_3
C3 S1 C1 94.83(7) . .
C2 S2 C1 95.02(7) . .
S1 C1 S2 114.54(8) . .
C1 C1 S1 123.06(14) 2_665 .
C1 C1 S2 122.40(14) 2_665 .
S2 C2 H2 121.3 . .
C3 C2 S2 117.40(12) . .
C3 C2 H2 121.3 . .
S1 C3 H3 120.9 . .
C2 C3 S1 118.20(12) . .
C2 C3 H3 120.9 . .
O1 C4 C5 121.98(14) . .
O1 C4 C6 121.94(14) . 2_565
C5 C4 C6 116.06(12) . 2_565
C4 C5 Cl1 115.56(10) . .
C6 C5 Cl1 122.22(12) . .
C6 C5 C4 122.22(13) . .
C4 C6 Cl2 115.63(11) 2_565 .
C5 C6 Cl2 122.67(12) . .
C5 C6 C4 121.67(13) . 2_565
C8 S3 C7 95.00(7) . .
C9 S4 C7 94.64(7) . .
S4 C7 S3 114.85(8) . .
C7 C7 S3 122.32(16) 2_656 .
C7 C7 S4 122.83(15) 2_656 .
S3 C8 H8 121.3 . .
C9 C8 S3 117.32(12) . .
C9 C8 H8 121.3 . .
S4 C9 H9 120.9 . .
C8 C9 S4 118.19(13) . .
C8 C9 H9 120.9 . .
O2 C10 C11 122.16(13) . .
O2 C10 C12 121.51(14) . 2_756
C11 C10 C12 116.32(11) . 2_756
C10 C11 Cl3 115.63(10) . .
C12 C11 Cl3 122.55(12) . .
C12 C11 C10 121.81(13) . .
C10 C12 Cl4 115.57(10) 2_756 .
C11 C12 Cl4 122.57(12) . .
C11 C12 C10 121.83(13) . 2_756
C13 N1 C24 115.76(14) . .
C13 N2 C21 115.65(14) . .
N1 C13 N2 129.16(16) . .
N1 C13 H13 115.4 . .
N2 C13 H13 115.4 . .
C15 C14 H14 119.6 . .
C15 C14 C21 120.73(14) . .
C21 C14 H14 119.6 . .
C14 C15 H15 119.1 . .
C14 C15 C22 121.82(14) . .
C22 C15 H15 119.1 . .
C17 C16 H16 119.9 . .
C17 C16 C22 120.14(16) . .
C22 C16 H16 119.9 . .
C16 C17 H17 119.5 . .
C18 C17 C16 121.06(16) . .
C18 C17 H17 119.5 . .
C17 C18 H18 119.7 . .
C17 C18 C23 120.62(15) . .
C23 C18 H18 119.7 . .
C20 C19 H19 118.7 . .
C20 C19 C23 122.59(14) . .
C23 C19 H19 118.7 . .
C19 C20 H20 120.0 . .
C19 C20 C24 119.95(15) . .
C24 C20 H20 120.0 . .
N2 C21 C14 120.65(14) . .
N2 C21 C25 120.85(14) . .
C25 C21 C14 118.50(14) . .
C16 C22 C15 122.87(14) . .
C16 C22 C26 118.95(14) . .
C26 C22 C15 118.17(14) . .
C18 C23 C19 123.42(15) . .
C18 C23 C26 118.48(15) . .
C26 C23 C19 118.10(14) . .
N1 C24 C20 120.57(14) . .
N1 C24 C25 120.79(14) . .
C25 C24 C20 118.64(14) . .
C24 C25 C21 117.78(14) . .
C24 C25 C26 121.32(13) . .
C26 C25 C21 120.90(13) . .
C22 C26 C23 120.71(14) . .
C25 C26 C22 119.89(13) . .
C25 C26 C23 119.40(13) . .
C27 N3 C38 115.74(17) . .
C27 N4 C35 115.46(17) . .
N3 C27 H27 115.4 . .
N4 C27 N3 129.27(17) . .
N4 C27 H27 115.4 . .
C29 C28 H28 119.5 . .
C29 C28 C35 121.01(15) . .
C35 C28 H28 119.5 . .
C28 C29 H29 119.0 . .
C28 C29 C36 121.95(16) . .
C36 C29 H29 119.0 . .
C31 C30 H30 119.6 . .
C31 C30 C36 120.80(18) . .
C36 C30 H30 119.6 . .
C30 C31 H31 119.5 . .
C30 C31 C32 121.09(18) . .
C32 C31 H31 119.5 . .
C31 C32 H32 119.5 . .
C31 C32 C37 120.93(18) . .
C37 C32 H32 119.5 . .
C34 C33 H33 119.2 . .
C34 C33 C37 121.68(15) . .
C37 C33 H33 119.2 . .
C33 C34 H34 119.6 . .
C33 C34 C38 120.77(15) . .
C38 C34 H34 119.6 . .
N4 C35 C28 120.83(16) . .
N4 C35 C39 120.91(17) . .
C39 C35 C28 118.26(15) . .
C30 C36 C29 123.54(17) . .
C30 C36 C40 118.30(16) . .
C40 C36 C29 118.16(15) . .
C32 C37 C33 123.27(16) . .
C32 C37 C40 118.08(16) . .
C40 C37 C33 118.65(14) . .
N3 C38 C34 121.07(16) . .
N3 C38 C39 120.43(16) . .
C39 C38 C34 118.51(15) . .
C35 C39 C40 120.72(14) . .
C38 C39 C35 118.19(14) . .
C38 C39 C40 121.09(13) . .
C37 C40 C36 120.80(14) . .
C39 C40 C36 119.89(13) . .
C39 C40 C37 119.30(13) . .

loop_
_geom_bond_atom_site_label_1
_geom_bond_atom_site_label_2
_geom_bond_distance
_geom_bond_site_symmetry_2
S1 C1 1.7477(14) .
S1 C3 1.7366(17) .
S2 C1 1.7511(14) .
S2 C2 1.7392(16) .
C1 C1 1.356(3) 2_665
C2 H2 0.9400 .
C2 C3 1.322(2) .
C3 H3 0.9400 .
Cl1 C5 1.7009(14) .
Cl2 C6 1.7009(15) .
O1 C4 1.2130(17) .
C4 C5 1.480(2) .
C4 C6 1.486(2) 2_565
C5 C6 1.344(2) .
C6 C4 1.486(2) 2_565
S3 C7 1.7432(14) .
S3 C8 1.7312(17) .
S4 C7 1.7428(16) .
S4 C9 1.7305(16) .
C7 C7 1.355(3) 2_656
C8 H8 0.9400 .
C8 C9 1.326(2) .
C9 H9 0.9400 .
Cl3 C11 1.7055(14) .
Cl4 C12 1.7032(14) .
O2 C10 1.2167(17) .
C10 C11 1.474(2) .
C10 C12 1.479(2) 2_756
C11 C12 1.3457(19) .
C12 C10 1.479(2) 2_756
N1 C13 1.325(2) .
N1 C24 1.344(2) .
N2 C13 1.331(2) .
N2 C21 1.341(2) .
C13 H13 0.9400 .
C14 H14 0.9400 .
C14 C15 1.348(2) .
C14 C21 1.432(2) .
C15 H15 0.9400 .
C15 C22 1.438(2) .
C16 H16 0.9400 .
C16 C17 1.386(3) .
C16 C22 1.390(2) .
C17 H17 0.9400 .
C17 C18 1.384(3) .
C18 H18 0.9400 .
C18 C23 1.391(2) .
C19 H19 0.9400 .
C19 C20 1.348(3) .
C19 C23 1.432(2) .
C20 H20 0.9400 .
C20 C24 1.432(2) .
C21 C25 1.4104(19) .
C22 C26 1.413(2) .
C23 C26 1.413(2) .
C24 C25 1.406(2) .
C25 C26 1.409(2) .
N3 C27 1.331(3) .
N3 C38 1.346(2) .
N4 C27 1.326(3) .
N4 C35 1.344(2) .
C27 H27 0.9400 .
C28 H28 0.9400 .
C28 C29 1.339(3) .
C28 C35 1.430(3) .
C29 H29 0.9400 .
C29 C36 1.426(2) .
C30 H30 0.9400 .
C30 C31 1.368(3) .
C30 C36 1.396(3) .
C31 H31 0.9400 .
C31 C32 1.372(3) .
C32 H32 0.9400 .
C32 C37 1.397(2) .
C33 H33 0.9400 .
C33 C34 1.343(3) .
C33 C37 1.430(2) .
C34 H34 0.9400 .
C34 C38 1.427(2) .
C35 C39 1.406(2) .
C36 C40 1.412(2) .
C37 C40 1.410(2) .
C38 C39 1.405(2) .
C39 C40 1.4084(19) .

loop_
_geom_torsion_atom_site_label_1
_geom_torsion_atom_site_label_2
_geom_torsion_atom_site_label_3
_geom_torsion_atom_site_label_4
_geom_torsion
_geom_torsion_site_symmetry_1
_geom_torsion_site_symmetry_4
S2 C2 C3 S1 -0.14(19) . .
C1 S1 C3 C2 -0.61(15) . .
C1 S2 C2 C3 0.80(15) . .
C2 S2 C1 S1 -1.18(10) . .
C2 S2 C1 C1 178.44(18) . 2_665
C3 S1 C1 S2 1.12(10) . .
C3 S1 C1 C1 -178.50(19) . 2_665
Cl1 C5 C6 Cl2 -0.8(2) . .
Cl1 C5 C6 C4 177.07(11) . 2_565
O1 C4 C5 Cl1 4.2(2) . .
O1 C4 C5 C6 -176.03(15) . .
C4 C5 C6 Cl2 179.45(11) . .
C4 C5 C6 C4 -2.7(2) . 2_565
C6 C4 C5 Cl1 -177.22(11) 2_565 .
C6 C4 C5 C6 2.6(2) 2_565 .
S3 C8 C9 S4 -0.3(2) . .
C7 S3 C8 C9 -0.01(16) . .
C7 S4 C9 C8 0.50(16) . .
C8 S3 C7 S4 0.35(11) . .
C8 S3 C7 C7 179.8(2) . 2_656
C9 S4 C7 S3 -0.49(11) . .
C9 S4 C7 C7 -180.0(2) . 2_656
Cl3 C11 C12 Cl4 -0.29(19) . .
Cl3 C11 C12 C10 177.73(11) . 2_756
O2 C10 C11 Cl3 3.3(2) . .
O2 C10 C11 C12 -176.51(15) . .
C10 C11 C12 Cl4 179.50(11) . .
C10 C11 C12 C10 -2.5(2) . 2_756
C12 C10 C11 Cl3 -177.84(10) 2_756 .
C12 C10 C11 C12 2.4(2) 2_756 .
N1 C24 C25 C21 0.1(2) . .
N1 C24 C25 C26 179.79(13) . .
N2 C21 C25 C24 -0.4(2) . .
N2 C21 C25 C26 179.94(13) . .
C13 N1 C24 C20 -179.74(15) . .
C13 N1 C24 C25 0.3(2) . .
C13 N2 C21 C14 -179.67(15) . .
C13 N2 C21 C25 0.2(2) . .
C14 C15 C22 C16 -178.28(15) . .
C14 C15 C22 C26 0.6(2) . .
C14 C21 C25 C24 179.44(13) . .
C14 C21 C25 C26 -0.2(2) . .
C15 C14 C21 N2 179.62(15) . .
C15 C14 C21 C25 -0.2(2) . .
C15 C22 C26 C23 179.95(13) . .
C15 C22 C26 C25 -1.0(2) . .
C16 C17 C18 C23 -1.2(3) . .
C16 C22 C26 C23 -1.1(2) . .
C16 C22 C26 C25 177.91(13) . .
C17 C16 C22 C15 -179.42(15) . .
C17 C16 C22 C26 1.7(2) . .
C17 C18 C23 C19 -177.72(16) . .
C17 C18 C23 C26 1.8(2) . .
C18 C23 C26 C22 -0.6(2) . .
C18 C23 C26 C25 -179.65(13) . .
C19 C20 C24 N1 179.96(15) . .
C19 C20 C24 C25 -0.1(2) . .
C19 C23 C26 C22 178.92(13) . .
C19 C23 C26 C25 -0.1(2) . .
C20 C19 C23 C18 179.37(16) . .
C20 C19 C23 C26 -0.1(2) . .
C20 C24 C25 C21 -179.79(13) . .
C20 C24 C25 C26 -0.1(2) . .
C21 N2 C13 N1 0.4(3) . .
C21 C14 C15 C22 0.0(2) . .
C21 C25 C26 C22 0.8(2) . .
C21 C25 C26 C23 179.90(13) . .
C22 C16 C17 C18 -0.6(3) . .
C23 C19 C20 C24 0.3(2) . .
C24 N1 C13 N2 -0.6(3) . .
C24 C25 C26 C22 -178.80(13) . .
C24 C25 C26 C23 0.3(2) . .
N3 C38 C39 C35 0.1(2) . .
N3 C38 C39 C40 -179.18(13) . .
N4 C35 C39 C38 0.1(2) . .
N4 C35 C39 C40 179.32(14) . .
C27 N3 C38 C34 -179.56(15) . .
C27 N3 C38 C39 0.3(2) . .
C27 N4 C35 C28 179.41(16) . .
C27 N4 C35 C39 -0.6(2) . .
C28 C29 C36 C30 178.71(17) . .
C28 C29 C36 C40 -0.8(2) . .
C28 C35 C39 C38 -179.93(14) . .
C28 C35 C39 C40 -0.7(2) . .
C29 C28 C35 N4 -178.84(17) . .
C29 C28 C35 C39 1.2(2) . .
C29 C36 C40 C37 -179.87(14) . .
C29 C36 C40 C39 1.3(2) . .
C30 C31 C32 C37 0.5(3) . .
C30 C36 C40 C37 0.6(2) . .
C30 C36 C40 C39 -178.28(14) . .
C31 C30 C36 C29 -179.51(17) . .
C31 C30 C36 C40 0.0(3) . .
C31 C32 C37 C33 179.16(18) . .
C31 C32 C37 C40 0.1(3) . .
C32 C37 C40 C36 -0.6(2) . .
C32 C37 C40 C39 178.23(14) . .
C33 C34 C38 N3 179.74(16) . .
C33 C34 C38 C39 -0.1(2) . .
C33 C37 C40 C36 -179.74(14) . .
C33 C37 C40 C39 -0.9(2) . .
C34 C33 C37 C32 -177.60(17) . .
C34 C33 C37 C40 1.5(2) . .
C34 C38 C39 C35 179.96(14) . .
C34 C38 C39 C40 0.7(2) . .
C35 N4 C27 N3 1.1(3) . .
C35 C28 C29 C36 -0.4(3) . .
C35 C39 C40 C36 -0.5(2) . .
C35 C39 C40 C37 -179.41(13) . .
C36 C30 C31 C32 -0.5(3) . .
C37 C33 C34 C38 -0.9(3) . .
C38 N3 C27 N4 -1.0(3) . .
C38 C39 C40 C36 178.70(13) . .
C38 C39 C40 C37 -0.2(2) . .
